data_9012262
loop_
_publ_author_name
'Foecker, A. J.'
'Jeitschko, W.'

_publ_section_title
;
 The atomic order of the pnictogen and chalcogen atoms in equiatomic ternary
 compounds TPnCh (T = Ni, Pd; Pn = P, As, Sb; Ch = S, Se, Te)
;
_journal_name_full 'Journal of Solid State Chemistry'
_journal_page_first 69
_journal_page_last 78
_journal_paper_doi 10.1006/jssc.2001.9342
_journal_volume 162
_journal_year 2001
_chemical_compound_source Synthetic
_chemical_formula_sum 'As Pd S'
_chemical_name_mineral Hollingworthite
_space_group_IT_number 198
_symmetry_space_group_name_Hall 'P 2ac 2ab 3'
_symmetry_space_group_name_H-M 'P 21 3'
_cell_angle_alpha 90
_cell_angle_beta 90
_cell_angle_gamma 90
_cell_length_a 5.9507
_cell_length_b 5.9507
_cell_length_c 5.9507
_cell_formula_units_Z 4
_cell_volume 210.719
_database_code_amcsd 0014012
_exptl_crystal_density_diffrn 6.727
_cod_original_formula_sum 'Pd As S'
_cod_database_code 9012262

loop_
_space_group_symop_operation_xyz
x,y,z
1/2-z,-x,1/2+y
-z,1/2+x,1/2-y
1/2+z,1/2-x,-y
z,x,y
1/2+y,1/2-z,-x
1/2-y,-z,1/2+x
-y,1/2+z,1/2-x
y,z,x
-x,1/2+y,1/2-z
1/2+x,1/2-y,-z
1/2-x,-y,1/2+z

loop_
_atom_site_aniso_label
_atom_site_aniso_U_11
_atom_site_aniso_U_22
_atom_site_aniso_U_33
_atom_site_aniso_U_12
_atom_site_aniso_U_13
_atom_site_aniso_U_23
Pd 0.00610 0.00610 0.00610 0.00000 0.00000 0.00000
As 0.00730 0.00730 0.00730 0.00010 0.00010 0.00010
S 0.00610 0.00610 0.00610 0.00100 0.00100 0.00100

loop_
_atom_site_label
_atom_site_fract_x
_atom_site_fract_y
_atom_site_fract_z
_atom_site_U_iso_or_equiv
Pd 0.99970 0.99970 0.99970 0.00610
As 0.61290 0.61290 0.61290 0.00730
S 0.39190 0.39190 0.39190 0.00610

loop_
_cod_related_entry_id
_cod_related_entry_database
_cod_related_entry_code
1 AMCSD 0014012
